data_4509174
loop_
_publ_author_name
'Clegg, William'
'Russo, Luca'

_publ_section_title
;
 Synthesis and Structures of Alkali Metal Complexes of Isophthalic Acid:
 The Interplay of Organic Supramolecular Interactions and Flexible Metal
 Coordination As Structure-Directing Factors
;
_journal_issue 2
_journal_name_full 'Crystal Growth &amp; Design'
_journal_page_first 1158
_journal_paper_doi 10.1021/cg800991t
_journal_volume 9
_journal_year 2009
_chemical_formula_moiety 'Li +, C8 H5 O4 -'
_chemical_formula_sum 'C8 H5 Li O4'
_chemical_formula_weight 172.06
_chemical_name_systematic
;
 ?
;
_space_group_IT_number 14
_symmetry_cell_setting monoclinic
_symmetry_space_group_name_Hall '-P 2ybc'
_symmetry_space_group_name_H-M 'P 1 21/c 1'
_atom_sites_solution_hydrogens mixed
_atom_sites_solution_primary direct
_atom_sites_solution_secondary difmap
_audit_creation_method SHELXL-97
_cell_angle_alpha 90.00
_cell_angle_beta 90.693(19)
_cell_angle_gamma 90.00
_cell_formula_units_Z 4
_cell_length_a 5.1187(9)
_cell_length_b 16.019(3)
_cell_length_c 8.556(2)
_cell_measurement_temperature 150(2)
_cell_measurement_theta_max 27.5
_cell_measurement_theta_min 2.5
_cell_volume 701.5(2)
_computing_cell_refinement EvalCCD
_computing_data_collection 'Nonius COLLECT'
_computing_data_reduction EvalCCD
_computing_molecular_graphics 'Bruker SHELXTL'
_computing_publication_material 'Bruker SHELXTL and local programs'
_computing_structure_refinement 'Bruker SHELXTL'
_computing_structure_solution 'Bruker SHELXTL'
_diffrn_ambient_temperature 150(2)
_diffrn_measured_fraction_theta_full 0.996
_diffrn_measured_fraction_theta_max 0.996
_diffrn_measurement_device_type 'Nonius KappaCCD diffractometer'
_diffrn_measurement_method '\f and \w scans'
_diffrn_radiation_monochromator graphite
_diffrn_radiation_source 'sealed tube'
_diffrn_radiation_type MoK\a
_diffrn_radiation_wavelength 0.71073
_diffrn_reflns_av_R_equivalents 0.0678
_diffrn_reflns_av_sigmaI/netI 0.0409
_diffrn_reflns_limit_h_max 6
_diffrn_reflns_limit_h_min -6
_diffrn_reflns_limit_k_max 20
_diffrn_reflns_limit_k_min -20
_diffrn_reflns_limit_l_max 11
_diffrn_reflns_limit_l_min -11
_diffrn_reflns_number 13901
_diffrn_reflns_theta_full 27.54
_diffrn_reflns_theta_max 27.54
_diffrn_reflns_theta_min 4.73
_diffrn_standards_number 0
_exptl_absorpt_coefficient_mu 0.130
_exptl_absorpt_correction_type none
_exptl_crystal_colour colourless
_exptl_crystal_density_diffrn 1.629
_exptl_crystal_density_method 'not measured'
_exptl_crystal_description plate
_exptl_crystal_F_000 352
_exptl_crystal_size_max 0.10
_exptl_crystal_size_mid 0.10
_exptl_crystal_size_min 0.02
_refine_diff_density_max 0.383
_refine_diff_density_min -0.364
_refine_diff_density_rms 0.093
_refine_ls_extinction_coef 0.020(7)
_refine_ls_extinction_expression Fc^*^=kFc[1+0.001xFc^2^\l^3^/sin(2\q)]^-1/4^
_refine_ls_extinction_method SHELXL
_refine_ls_goodness_of_fit_ref 1.140
_refine_ls_hydrogen_treatment mixed
_refine_ls_matrix_type full
_refine_ls_number_parameters 122
_refine_ls_number_reflns 1608
_refine_ls_number_restraints 0
_refine_ls_restrained_S_all 1.140
_refine_ls_R_factor_all 0.0729
_refine_ls_R_factor_gt 0.0501
_refine_ls_shift/su_max 0.055
_refine_ls_shift/su_mean 0.003
_refine_ls_structure_factor_coef Fsqd
_refine_ls_weighting_details 'calc w=1/[\s^2^(Fo^2^)+(0.0646P)^2^+0.2315P] where P=(Fo^2^+2Fc^2^)/3'
_refine_ls_weighting_scheme calc
_refine_ls_wR_factor_gt 0.1151
_refine_ls_wR_factor_ref 0.1257
_reflns_number_gt 1237
_reflns_number_total 1608
_reflns_threshold_expression I>2\s(I)
_cod_data_source_file cg800991tsup1.cif
_cod_data_source_block lr35_compound1
_cod_original_sg_symbol_H-M 'P 21/c'
_cod_database_code 4509174

loop_
_symmetry_equiv_pos_as_xyz
'x, y, z'
'-x, y+1/2, -z+1/2'
'-x, -y, -z'
'x, -y-1/2, z-1/2'

loop_
_atom_site_label
_atom_site_type_symbol
_atom_site_fract_x
_atom_site_fract_y
_atom_site_fract_z
_atom_site_U_iso_or_equiv
_atom_site_adp_type
_atom_site_occupancy
_atom_site_symmetry_multiplicity
_atom_site_calc_flag
_atom_site_refinement_flags
Li Li -0.2040(6) 0.4473(2) 0.4633(4) 0.0185(7) Uani 1 1 d .
C1 C 0.2636(4) 0.28616(11) 0.5203(2) 0.0133(4) Uani 1 1 d .
C2 C 0.4040(4) 0.22383(11) 0.5981(2) 0.0146(4) Uani 1 1 d .
H2 H 0.5461 0.2382 0.6654 0.018 Uiso 1 1 calc R
C3 C 0.3344(4) 0.13999(11) 0.5767(2) 0.0149(4) Uani 1 1 d .
C4 C 0.1346(4) 0.11892(12) 0.4716(2) 0.0172(4) Uani 1 1 d .
H4 H 0.0906 0.0620 0.4551 0.021 Uiso 1 1 calc R
C5 C 0.0002(4) 0.18089(12) 0.3911(2) 0.0187(4) Uani 1 1 d .
H5 H -0.1338 0.1664 0.3183 0.022 Uiso 1 1 calc R
C6 C 0.0622(4) 0.26445(12) 0.4175(2) 0.0158(4) Uani 1 1 d .
H6 H -0.0339 0.3069 0.3649 0.019 Uiso 1 1 calc R
C7 C 0.3277(3) 0.37658(11) 0.5502(2) 0.0138(4) Uani 1 1 d .
C8 C 0.4633(4) 0.07533(11) 0.6762(2) 0.0151(4) Uani 1 1 d .
O1 O 0.1599(3) 0.43093(8) 0.51279(17) 0.0181(3) Uani 1 1 d .
O2 O 0.5484(2) 0.39433(8) 0.61105(16) 0.0164(3) Uani 1 1 d .
O3 O 0.3541(3) 0.00050(8) 0.66438(17) 0.0213(4) Uani 1 1 d .
H3O H 0.427(5) -0.0354(17) 0.745(3) 0.032 Uiso 1 1 d .
O4 O 0.6465(3) 0.09041(8) 0.76500(17) 0.0202(4) Uani 1 1 d .

loop_
_atom_site_aniso_label
_atom_site_aniso_U_11
_atom_site_aniso_U_22
_atom_site_aniso_U_33
_atom_site_aniso_U_23
_atom_site_aniso_U_13
_atom_site_aniso_U_12
Li 0.0159(16) 0.0129(15) 0.0267(18) -0.0008(13) -0.0052(13) -0.0014(12)
C1 0.0142(9) 0.0105(9) 0.0152(9) -0.0005(7) 0.0001(7) -0.0009(7)
C2 0.0143(9) 0.0126(9) 0.0168(9) -0.0006(7) -0.0036(7) -0.0005(7)
C3 0.0173(9) 0.0119(9) 0.0156(9) -0.0003(7) -0.0011(7) 0.0007(7)
C4 0.0200(10) 0.0103(9) 0.0212(10) 0.0005(7) -0.0022(8) -0.0023(7)
C5 0.0186(10) 0.0172(10) 0.0201(10) -0.0009(8) -0.0069(8) -0.0028(8)
C6 0.0170(9) 0.0131(9) 0.0173(10) 0.0022(7) -0.0035(7) 0.0019(7)
C7 0.0154(9) 0.0105(9) 0.0154(9) -0.0005(7) -0.0004(7) -0.0004(7)
C8 0.0155(9) 0.0116(9) 0.0183(10) -0.0007(7) -0.0001(8) -0.0001(7)
O1 0.0175(7) 0.0103(7) 0.0263(8) -0.0002(5) -0.0054(6) 0.0018(5)
O2 0.0163(7) 0.0114(7) 0.0215(7) -0.0018(5) -0.0058(6) -0.0006(5)
O3 0.0288(8) 0.0108(7) 0.0242(8) 0.0039(6) -0.0100(6) -0.0029(6)
O4 0.0210(8) 0.0150(7) 0.0244(8) 0.0023(6) -0.0089(6) -0.0020(6)

loop_
_atom_type_symbol
_atom_type_description
_atom_type_scat_dispersion_real
_atom_type_scat_dispersion_imag
_atom_type_scat_source
C C 0.0033 0.0016 'International Tables Vol C Tables 4.2.6.8 and 6.1.1.4'
H H 0.0000 0.0000 'International Tables Vol C Tables 4.2.6.8 and 6.1.1.4'
Li Li -0.0003 0.0001 'International Tables Vol C Tables 4.2.6.8 and 6.1.1.4'
O O 0.0106 0.0060 'International Tables Vol C Tables 4.2.6.8 and 6.1.1.4'

loop_
_geom_angle_atom_site_label_1
_geom_angle_atom_site_label_2
_geom_angle_atom_site_label_3
_geom_angle
_geom_angle_site_symmetry_1
_geom_angle_site_symmetry_3
O1 Li O1 90.15(14) . 3_566
O1 Li O2 115.13(17) . 1_455
O1 Li O2 115.34(18) 3_566 1_455
O1 Li O4 121.24(19) . 4_465
O1 Li O4 116.07(18) 3_566 4_465
O2 Li O4 100.06(15) 1_455 4_465
C2 C1 C6 119.76(17) . .
C2 C1 C7 119.83(16) . .
C6 C1 C7 120.40(16) . .
C1 C2 H2 120.2 . .
C1 C2 C3 119.69(17) . .
H2 C2 C3 120.2 . .
C2 C3 C4 119.95(17) . .
C2 C3 C8 118.81(17) . .
C4 C3 C8 121.09(17) . .
C3 C4 H4 119.9 . .
C3 C4 C5 120.16(18) . .
H4 C4 C5 119.9 . .
C4 C5 H5 120.1 . .
C4 C5 C6 119.79(18) . .
H5 C5 C6 120.1 . .
C1 C6 C5 120.55(17) . .
C1 C6 H6 119.7 . .
C5 C6 H6 119.7 . .
C1 C7 O1 118.32(16) . .
C1 C7 O2 118.39(16) . .
O1 C7 O2 123.29(17) . .
C3 C8 O3 113.68(16) . .
C3 C8 O4 123.24(17) . .
O3 C8 O4 123.02(17) . .
Li O1 Li 89.85(14) . 3_566
Li O1 C7 143.55(15) . .
Li O1 C7 125.39(15) 3_566 .
Li O2 C7 113.90(15) 1_655 .
C8 O3 H3O 108.9(15) . .
Li O4 C8 140.29(16) 4_666 .

loop_
_geom_bond_atom_site_label_1
_geom_bond_atom_site_label_2
_geom_bond_distance
_geom_bond_site_symmetry_2
Li O1 1.923(3) .
Li O1 1.975(3) 3_566
Li O2 1.990(4) 1_455
Li O4 1.949(4) 4_465
C1 C2 1.395(3) .
C1 C6 1.391(3) .
C1 C7 1.506(3) .
C2 H2 0.950 .
C2 C3 1.401(3) .
C3 C4 1.396(3) .
C3 C8 1.490(3) .
C4 H4 0.950 .
C4 C5 1.386(3) .
C5 H5 0.950 .
C5 C6 1.393(3) .
C6 H6 0.950 .
C7 O1 1.261(2) .
C7 O2 1.271(2) .
C8 O3 1.326(2) .
C8 O4 1.224(2) .
O1 Li 1.975(3) 3_566
O2 Li 1.990(4) 1_655
O3 H3O 0.97(3) .
O4 Li 1.949(4) 4_666

loop_
_geom_hbond_atom_site_label_D
_geom_hbond_atom_site_label_H
_geom_hbond_atom_site_label_A
_geom_hbond_distance_DH
_geom_hbond_distance_HA
_geom_hbond_distance_DA
_geom_hbond_angle_DHA
_geom_hbond_site_symmetry_A
O3 H3O O2 0.97(3) 1.67(3) 2.6095(19) 161(2) 2_646
